data_4300684
loop_
_publ_author_name
'Genevieve Levasseur-Theriault'
'Christophe Aronica'
'Dominique Luneau'
'Christian Reber'

_publ_section_title
;
Large pressure-induced red-shift of the luminescence band
for crystalline [Pt(SCN)4]2- without metal-metal interactions
;
_journal_name_full 'Inorganic Chemistry'
_journal_paper_doi 10.1021/ic051836b
_journal_year 2006
_chemical_formula_moiety 'C46 H32 Mn2 N14 Pt1 S6'
_chemical_formula_sum 'C46 H32 Mn2 N14 Pt S6'
_chemical_formula_weight 1278.184
_space_group_IT_number 14
_symmetry_cell_setting monoclinic
_symmetry_space_group_name_Hall '-P 2yn'
_symmetry_space_group_name_H-M 'P 1 21/n 1'
_cell_angle_alpha 90
_cell_angle_beta 94.157(5)
_cell_angle_gamma 90
_cell_formula_units_Z 2
_cell_length_a 8.215(5)
_cell_length_b 24.546(5)
_cell_length_c 12.543(5)
_cell_measurement_temperature 293
_cell_volume 2522.6(19)
_diffrn_ambient_temperature 293
_exptl_crystal_density_diffrn 1.680
_cod_depositor_comments
;
The following automatic conversions were performed:
'_symmetry_cell_setting' value 'Monoclinic' changed to 'monoclinic'
according to '/home/saulius/struct/CIF-dictionaries/cif_core.dic'
dictionary named 'cif_core.dic' version 2.4.1 from 2010-06-29.

Automatic conversion script
Id: cif_fix_enum 1527 2010-12-29 10:47:43Z saulius 
;
_cod_original_sg_symbol_H-M 'P 21/n'
_cod_original_formula_sum 'C46 H32 Mn2 N14 Pt1 S6'
_cod_database_code 4300684

loop_
_symmetry_equiv_pos_as_xyz
x,y,z
-x,-y,-z
-x+1/2,y+1/2,-z+1/2
x+1/2,-y+1/2,z+1/2

loop_
_atom_site_label
_atom_site_type_symbol
_atom_site_fract_x
_atom_site_fract_y
_atom_site_fract_z
_atom_site_U_iso_or_equiv
_atom_site_occupancy
_atom_site_adp_type
_atom_site_refinement_flags_posn
_atom_site_refinement_flags_adp
_atom_site_refinement_flags_occupancy
_atom_site_disorder_assembly
_atom_site_disorder_group
_atom_site_attached_hydrogens
Pt1 Pt -0.5000 0.5000 0.5000 0.0533 1.0000 Uani S . . . . .
Mn1 Mn -0.06676(8) 0.34571(3) 0.80869(5) 0.0495 1.0000 Uani . . . . . .
S1 S -0.2750(2) 0.16544(6) 0.72104(15) 0.0878 1.0000 Uani . . . . . .
S2 S -0.4737(3) 0.48394(9) 0.68093(11) 0.1120 1.0000 Uani . . . . . .
S3 S -0.6840(2) 0.56771(6) 0.54056(12) 0.0795 1.0000 Uani . . . . . .
N1 N 0.1087(4) 0.34986(15) 0.6789(3) 0.0520 1.0000 Uani . . . . . .
N2 N 0.1475(5) 0.29006(15) 0.8576(3) 0.0572 1.0000 Uani . . . . . .
N3 N -0.1853(5) 0.34943(16) 0.9650(3) 0.0585 1.0000 Uani . . . . . .
N4 N 0.0651(4) 0.40966(15) 0.9126(3) 0.0529 1.0000 Uani . . . . . .
N5 N -0.1986(6) 0.2736(2) 0.7574(4) 0.0778 1.0000 Uani . . . . . .
N6 N -0.2399(6) 0.4039(2) 0.7322(3) 0.0759 1.0000 Uani . . . . . .
N7 N -0.9293(8) 0.5200(3) 0.6554(5) 0.1072 1.0000 Uani . . . . . .
C1 C 0.0932(6) 0.3841(2) 0.5952(4) 0.0618 1.0000 Uani . . . . . .
C2 C 0.1998(7) 0.3855(2) 0.5160(4) 0.0722 1.0000 Uani . . . . . .
C3 C 0.3284(8) 0.3496(3) 0.5234(5) 0.0860 1.0000 Uani . . . . . .
C4 C 0.3487(7) 0.3150(3) 0.6099(5) 0.0810 1.0000 Uani . . . . . .
C5 C 0.2369(5) 0.31557(19) 0.6867(4) 0.0547 1.0000 Uani . . . . . .
C6 C 0.2499(5) 0.27948(18) 0.7819(4) 0.0531 1.0000 Uani . . . . . .
C7 C 0.3600(6) 0.2364(2) 0.7936(5) 0.0711 1.0000 Uani . . . . . .
C8 C 0.3667(7) 0.2060(2) 0.8848(5) 0.0803 1.0000 Uani . . . . . .
C9 C 0.2669(7) 0.2180(2) 0.9632(5) 0.0760 1.0000 Uani . . . . . .
C10 C 0.1577(7) 0.2601(2) 0.9469(4) 0.0682 1.0000 Uani . . . . . .
C11 C -0.3220(7) 0.3216(3) 0.9817(5) 0.0789 1.0000 Uani . . . . . .
C12 C -0.4085(8) 0.3300(3) 1.0703(5) 0.0910 1.0000 Uani . . . . . .
C13 C -0.3524(8) 0.3673(3) 1.1444(5) 0.0894 1.0000 Uani . . . . . .
C14 C -0.2110(7) 0.3957(3) 1.1289(4) 0.0758 1.0000 Uani . . . . . .
C15 C -0.1317(5) 0.38624(18) 1.0366(3) 0.0543 1.0000 Uani . . . . . .
C16 C 0.0190(5) 0.41658(18) 1.0115(3) 0.0521 1.0000 Uani . . . . . .
C17 C 0.1046(7) 0.4497(2) 1.0864(4) 0.0663 1.0000 Uani . . . . . .
C18 C 0.2403(7) 0.4765(3) 1.0547(5) 0.0766 1.0000 Uani . . . . . .
C19 C 0.2874(7) 0.4702(3) 0.9529(5) 0.0786 1.0000 Uani . . . . . .
C20 C 0.1979(6) 0.4367(2) 0.8847(4) 0.0655 1.0000 Uani . . . . . .
C21 C -0.2283(6) 0.2290(3) 0.7431(4) 0.0626 1.0000 Uani . . . . . .
C22 C -0.3326(7) 0.4364(2) 0.7067(4) 0.0713 1.0000 Uani . . . . . .
C23 C -0.8255(7) 0.5371(2) 0.6081(4) 0.0736 1.0000 Uani . . . . . .
H32 H -0.1666 0.4235 1.1830 0.0923 1.0000 Uiso . . . . . .
H33 H -0.4124 0.3744 1.2106 0.1095 1.0000 Uiso . . . . . .
H34 H -0.5111 0.3082 1.0806 0.1126 1.0000 Uiso . . . . . .
H35 H -0.3633 0.2936 0.9268 0.0967 1.0000 Uiso . . . . . .
H41 H 0.2322 0.4322 0.8101 0.0795 1.0000 Uiso . . . . . .
H42 H 0.3869 0.4894 0.9292 0.0935 1.0000 Uiso . . . . . .
H43 H 0.3045 0.5010 1.1065 0.0914 1.0000 Uiso . . . . . .
H44 H 0.0678 0.4538 1.1612 0.0797 1.0000 Uiso . . . . . .
H21 H 0.0821 0.2686 1.0045 0.0822 1.0000 Uiso . . . . . .
H22 H 0.2725 0.1964 1.0318 0.0915 1.0000 Uiso . . . . . .
H23 H 0.4455 0.1744 0.8936 0.0964 1.0000 Uiso . . . . . .
H24 H 0.4338 0.2278 0.7349 0.0852 1.0000 Uiso . . . . . .
H12 H 0.4456 0.2894 0.6180 0.0981 1.0000 Uiso . . . . . .
H13 H 0.4078 0.3485 0.4659 0.1046 1.0000 Uiso . . . . . .
H14 H 0.1839 0.4119 0.4546 0.0876 1.0000 Uiso . . . . . .
H15 H -0.0026 0.4099 0.5908 0.0744 1.0000 Uiso . . . . . .

loop_
_atom_site_aniso_label
_atom_site_aniso_U_11
_atom_site_aniso_U_22
_atom_site_aniso_U_33
_atom_site_aniso_U_23
_atom_site_aniso_U_13
_atom_site_aniso_U_12
Pt1 0.05893(14) 0.05476(14) 0.04575(12) 0.00105(12) 0.00059(8) 0.01222(13)
Mn1 0.0500(3) 0.0518(3) 0.0472(3) -0.0019(3) 0.0064(3) 0.0027(3)
S1 0.0854(10) 0.0717(9) 0.1100(12) -0.0242(8) 0.0318(9) -0.0098(7)
S2 0.1385(15) 0.1491(16) 0.0482(7) 0.0095(8) 0.0058(8) 0.0902(13)
S3 0.0937(10) 0.0727(8) 0.0739(8) 0.0101(7) 0.0190(7) 0.0310(7)
N1 0.0535(19) 0.0542(19) 0.0484(18) 0.0000(15) 0.0048(15) 0.0007(16)
N2 0.061(2) 0.055(2) 0.057(2) 0.0045(16) 0.0082(17) 0.0069(17)
N3 0.055(2) 0.067(2) 0.054(2) -0.0046(18) 0.0132(16) -0.0065(18)
N4 0.057(2) 0.052(2) 0.0499(19) -0.0028(15) 0.0066(16) -0.0002(16)
N5 0.076(3) 0.073(3) 0.086(3) -0.016(2) 0.015(2) -0.016(3)
N6 0.075(3) 0.092(3) 0.059(2) 0.010(2) -0.003(2) 0.024(2)
N7 0.112(5) 0.114(4) 0.100(4) -0.014(4) 0.042(4) 0.000(4)
C1 0.066(3) 0.064(3) 0.056(2) 0.004(2) 0.003(2) -0.004(2)
C2 0.077(3) 0.083(4) 0.057(3) 0.006(2) 0.009(2) -0.012(3)
C3 0.082(4) 0.104(5) 0.076(4) 0.008(3) 0.035(3) 0.000(3)
C4 0.076(3) 0.087(4) 0.083(4) 0.008(3) 0.031(3) 0.011(3)
C5 0.053(2) 0.054(2) 0.058(2) -0.0022(19) 0.0092(18) -0.0007(19)
C6 0.049(2) 0.051(2) 0.060(2) -0.0081(19) 0.0052(19) 0.0029(18)
C7 0.066(3) 0.066(3) 0.082(3) 0.001(3) 0.013(3) 0.016(2)
C8 0.074(3) 0.073(3) 0.093(4) 0.009(3) -0.003(3) 0.017(3)
C9 0.083(4) 0.070(3) 0.073(3) 0.013(3) -0.004(3) 0.006(3)
C10 0.079(3) 0.065(3) 0.061(3) 0.007(2) 0.011(2) 0.008(3)
C11 0.071(3) 0.093(4) 0.076(3) -0.016(3) 0.022(3) -0.018(3)
C12 0.078(4) 0.115(5) 0.084(4) -0.009(4) 0.035(3) -0.020(3)
C13 0.102(4) 0.103(5) 0.068(3) -0.009(3) 0.036(3) -0.005(4)
C14 0.085(4) 0.087(4) 0.058(3) -0.007(3) 0.019(3) -0.006(3)
C15 0.060(2) 0.056(2) 0.047(2) -0.0002(19) 0.0069(18) 0.006(2)
C16 0.058(3) 0.051(2) 0.047(2) 0.0018(18) -0.0008(19) 0.0059(19)
C17 0.079(3) 0.067(3) 0.052(2) -0.001(2) -0.005(2) -0.002(2)
C18 0.078(3) 0.078(3) 0.072(3) -0.012(3) -0.012(3) -0.015(3)
C19 0.072(3) 0.081(4) 0.083(4) -0.015(3) 0.008(3) -0.020(3)
C20 0.066(3) 0.066(3) 0.064(3) -0.002(2) 0.008(2) -0.011(2)
C21 0.048(2) 0.084(3) 0.058(3) -0.012(2) 0.0118(19) -0.004(2)
C22 0.072(3) 0.090(4) 0.050(2) 0.007(2) -0.004(2) 0.017(3)
C23 0.083(4) 0.076(3) 0.062(3) -0.012(3) 0.006(3) 0.022(3)

loop_
_geom_bond_atom_site_label_1
_geom_bond_site_symmetry_1
_geom_bond_atom_site_label_2
_geom_bond_site_symmetry_2
_geom_bond_distance
_geom_bond_publ_flag
Pt1 . S3 2_466 2.3273(15) yes
Pt1 . S2 2_466 2.2981(17) yes
Pt1 . S2 . 2.2981(17) yes
Pt1 . S3 . 2.3273(15) yes
Mn1 . N1 . 2.254(4) yes
Mn1 . N2 . 2.277(4) yes
Mn1 . N3 . 2.253(4) yes
Mn1 . N4 . 2.265(4) yes
Mn1 . N5 . 2.149(5) yes
Mn1 . N6 . 2.187(4) yes
S1 . C21 . 1.626(6) yes
S2 . C22 . 1.661(6) yes
S3 . C23 . 1.667(7) yes
N1 . C1 . 1.342(6) yes
N1 . C5 . 1.346(6) yes
N2 . C6 . 1.339(6) yes
N2 . C10 . 1.337(6) yes
N3 . C11 . 1.344(6) yes
N3 . C15 . 1.327(6) yes
N4 . C16 . 1.334(5) yes
N4 . C20 . 1.345(6) yes
N5 . C21 . 1.133(7) yes
N6 . C22 . 1.133(6) yes
N7 . C23 . 1.153(8) yes
C1 . C2 . 1.372(7) yes
C1 . H15 . 1.010 no
C2 . C3 . 1.373(9) yes
C2 . H14 . 1.008 no
C3 . C4 . 1.379(9) yes
C3 . H13 . 1.008 no
C4 . C5 . 1.378(7) yes
C4 . H12 . 1.014 no
C5 . C6 . 1.485(6) yes
C6 . C7 . 1.392(6) yes
C7 . C8 . 1.365(8) yes
C7 . H24 . 1.009 no
C8 . C9 . 1.357(8) yes
C8 . H23 . 1.010 no
C9 . C10 . 1.374(7) yes
C9 . H22 . 1.008 no
C10 . H21 . 1.008 no
C11 . C12 . 1.377(8) yes
C11 . H35 . 1.014 no
C12 . C13 . 1.362(9) yes
C12 . H34 . 1.014 no
C13 . C14 . 1.380(9) yes
C13 . H33 . 1.011 no
C14 . C15 . 1.388(7) yes
C14 . H32 . 1.012 no
C15 . C16 . 1.498(6) yes
C16 . C17 . 1.394(6) yes
C17 . C18 . 1.378(8) yes
C17 . H44 . 1.011 no
C18 . C19 . 1.370(8) yes
C18 . H43 . 1.006 no
C19 . C20 . 1.363(7) yes
C19 . H42 . 1.008 no
C20 . H41 . 1.003 no
